data_2007015
loop_
_publ_author_name
'Batchelor, Elaine'
'Jones, William'

_publ_section_title
;
 Citraconic Acid
;
_journal_issue 2
_journal_name_full 'Acta Crystallographica Section C'
_journal_page_first 238
_journal_page_last 240
_journal_paper_doi 10.1107/S0108270197014224
_journal_volume 54
_journal_year 1998
_chemical_formula_moiety 'C5 H6 O4'
_chemical_formula_sum 'C5 H6 O4'
_chemical_formula_weight 130.10
_chemical_melting_point .88E-94
_chemical_name_common 'Citraconic acid'
_chemical_name_systematic
;
 2-methyl-2-butenedioic acid
;
_space_group_IT_number 2
_symmetry_cell_setting triclinic
_symmetry_space_group_name_Hall '-P 1'
_symmetry_space_group_name_H-M 'P -1'
_audit_creation_method shelxl
_cell_angle_alpha 88.860(9)
_cell_angle_beta 71.254(8)
_cell_angle_gamma 81.261(9)
_cell_formula_units_Z 2
_cell_length_a 5.4239(5)
_cell_length_b 7.1863(9)
_cell_length_c 8.1732(8)
_cell_measurement_reflns_used 25
_cell_measurement_temperature 295(2)
_cell_measurement_theta_max 20
_cell_measurement_theta_min 15
_cell_volume 298.03(6)
_computing_cell_refinement 'SETANG CAD4 Software'
_computing_data_collection 'CAD4 Software (Enraf-Nonius, 1989)'
_computing_data_reduction 'TEXSAN (Molecular Structure Corporation, 1995)'
_computing_molecular_graphics TEXSAN
_computing_publication_material SHELXL93
_computing_structure_refinement 'SHELXL93 (Sheldrick, 1993)'
_computing_structure_solution 'SHELXS86 (Sheldrick, 1990)'
_diffrn_ambient_temperature 295(2)
_diffrn_measurement_device 'Enraf Nonius CAD4'
_diffrn_measurement_method \w
_diffrn_radiation_monochromator graphite
_diffrn_radiation_source 'fine-focus sealed tube'
_diffrn_radiation_type MoK\a
_diffrn_radiation_wavelength 0.71069
_diffrn_reflns_av_R_equivalents 0.0392
_diffrn_reflns_av_sigmaI/netI 0.0448
_diffrn_reflns_limit_h_max 6
_diffrn_reflns_limit_h_min -6
_diffrn_reflns_limit_k_max 8
_diffrn_reflns_limit_k_min -8
_diffrn_reflns_limit_l_max 9
_diffrn_reflns_limit_l_min 0
_diffrn_reflns_number 1134
_diffrn_reflns_theta_max 24.95
_diffrn_reflns_theta_min 2.63
_diffrn_standards_decay_% none
_diffrn_standards_interval_count 200
_diffrn_standards_interval_time 3600
_diffrn_standards_number 3
_exptl_absorpt_coefficient_mu 0.128
_exptl_absorpt_correction_type none
_exptl_crystal_colour colourless
_exptl_crystal_density_diffrn 1.450
_exptl_crystal_description rod
_exptl_crystal_F_000 136
_exptl_crystal_size_max 0.30
_exptl_crystal_size_mid 0.10
_exptl_crystal_size_min 0.05
_refine_diff_density_max 0.219
_refine_diff_density_min -0.211
_refine_ls_extinction_method none
_refine_ls_goodness_of_fit_all 0.973
_refine_ls_goodness_of_fit_obs 1.003
_refine_ls_hydrogen_treatment mixed
_refine_ls_matrix_type full
_refine_ls_number_parameters 93
_refine_ls_number_reflns 1054
_refine_ls_number_restraints 0
_refine_ls_restrained_S_all 0.973
_refine_ls_restrained_S_obs 1.003
_refine_ls_R_factor_all 0.0951
_refine_ls_R_factor_obs .0489
_refine_ls_shift/esd_max 0.011
_refine_ls_shift/esd_mean 0.001
_refine_ls_structure_factor_coef Fsqd
_refine_ls_weighting_details 'w = 1/[\s^2^(Fo^2^)+(0.0241P)^2^+0.6395P] where P=(Fo^2^+2Fc^2^)/3'
_refine_ls_weighting_scheme calc
_refine_ls_wR_factor_all 0.1574
_refine_ls_wR_factor_obs .1277
_reflns_number_observed 685
_reflns_number_total 1054
_reflns_observed_criterion >2sigma(I)
_cod_data_source_file ha1205.cif
_cod_data_source_block i
_cod_depositor_comments
;
The following automatic conversions were performed:
'_symmetry_cell_setting' value 'Triclinic' changed to 'triclinic'
according to '/home/saulius/struct/CIF-dictionaries/cif_core.dic'
dictionary named 'cif_core.dic' version 2.4.1 from 2010-06-29.

Automatic conversion script
Id: cif_fix_enum 1527 2010-12-29 10:47:43Z saulius 

The following automatic conversions were performed:

'_symmetry_cell_setting' value 'Triclinic' changed to 'triclinic'
according to /home/saulius/struct/CIF-dictionaries/cif_core.dic
dictionary named 'cif_core.dic' version 2.4.1 from 2010-06-29.

Automatic conversion script
Id: cif_fix_values 1715 2011-07-08 13:25:40Z adriana 

The following automatic conversions were performed:

'_refine_ls_weighting_scheme' value 'calc w =
1/[\s^2^(Fo^2^)+(0.0241P)^2^+0.6395P] where P=(Fo^2^+2Fc^2^)/3' was
changed to 'calc'. New tag '_refine_ls_weighting_details' was
created. The value of the new tag was set to 'w =
1/[\s^2^(Fo^2^)+(0.0241P)^2^+0.6395P] where P=(Fo^2^+2Fc^2^)/3'.

Automatic conversion script
Id: cif_fix_values 3143 2015-03-26 13:38:13Z robertas 
;
_cod_original_cell_volume 298.03(5)
_cod_database_code 2007015

loop_
_symmetry_equiv_pos_as_xyz
'x, y, z'
'-x, -y, -z'

loop_
_atom_site_aniso_label
_atom_site_aniso_U_11
_atom_site_aniso_U_22
_atom_site_aniso_U_33
_atom_site_aniso_U_12
_atom_site_aniso_U_13
_atom_site_aniso_U_23
O1 .083(2) .0509(13) .0633(14) -.0147(12) -.0471(13) .0177(11)
O2 .0588(13) .0406(12) .0597(13) -.0072(10) -.0307(11) .0148(10)
O3 .0453(13) .085(2) .064(2) .0045(12) -.0107(11) .0348(13)
O4 .0550(14) .078(2) .0579(15) .0083(13) -.0058(12) .0324(13)
C1 .047(2) .047(2) .045(2) -.0074(14) -.0194(14) .0141(13)
C2 .059(2) .043(2) .049(2) -.0075(14) -.0284(15) .0156(14)
C3 .046(2) .045(2) .045(2) -.0057(13) -.0174(13) .0113(13)
C4 .043(2) .054(2) .039(2) -.0064(15) -.0171(13) .0113(13)
C5 .080(2) .055(2) .061(2) -.011(2) -.040(2) .012(2)

loop_
_atom_site_label
_atom_site_fract_x
_atom_site_fract_y
_atom_site_fract_z
_atom_site_U_iso_or_equiv
_atom_site_thermal_displace_type
_atom_site_calc_flag
_atom_site_refinement_flags
_atom_site_occupancy
_atom_site_disorder_group
_atom_site_type_symbol
O1 .4782(5) .2769(3) .5322(3) .0598(7) Uani d . 1 . O
O2 .3069(4) .4671(3) .3642(3) .0504(6) Uani d . 1 . O
H2O .398(11) .563(9) .408(7) .15(2) Uiso d . 1 . H
O3 -.1156(5) .3853(4) .1748(3) .0686(8) Uani d . 1 . O
O4 .2985(5) .3353(4) .0042(3) .0690(8) Uani d . 1 . O
H4O .248(9) .423(6) -.047(6) .082(13) Uiso d . 1 . H
C1 .3581(6) .3061(4) .4231(4) .0453(7) Uani d . 1 . C
C2 .2799(6) .1423(4) .3614(4) .0478(8) Uani d . 1 . C
H2 .3086(6) .0299(4) .4157(4) .051(8) Uiso calc R 1 . H
C3 .1731(6) .1346(4) .2377(4) .0447(7) Uani d . 1 . C
C4 .1057(6) .3010(4) .1372(3) .0446(7) Uani d . 1 . C
C5 .1042(8) -.0441(5) .1867(4) .0613(9) Uani d . 1 . C
H5A .196(4) -.0721(17) .0661(8) .079(7) Uiso calc R 1 . H
H5B -.0824(9) -.0300(12) .208(3) .079(7) Uiso calc R 1 . H
H5C .155(4) -.1451(8) .254(2) .079(7) Uiso calc R 1 . H

loop_
_atom_type_symbol
_atom_type_description
_atom_type_scat_dispersion_real
_atom_type_scat_dispersion_imag
_atom_type_scat_source
c c 0.0033 0.0016 'international tables vol c tables 4.2.6.8 and 6.1.1.4'
h h 0.0000 0.0000 'international tables vol c tables 4.2.6.8 and 6.1.1.4'
o o 0.0106 0.0060 'international tables vol c tables 4.2.6.8 and 6.1.1.4'
n n 0.0061 0.0033 'international tables vol c tables 4.2.6.8 and 6.1.1.4'
s s 0.1246 0.1234 'international tables vol c tables 4.2.6.8 and 6.1.1.4'

loop_
_geom_angle_atom_site_label_1
_geom_angle_atom_site_label_2
_geom_angle_atom_site_label_3
_geom_angle
_geom_angle_publ_flag
O1 C1 O2 123.6(3) no
O1 C1 C2 116.7(3) no
O2 C1 C2 119.6(3) no
C3 C2 C1 127.8(3) no
C2 C3 C5 122.1(3) no
C2 C3 C4 124.4(3) no
C5 C3 C4 113.5(3) no
O3 C4 O4 124.3(3) no
O3 C4 C3 121.2(3) no
O4 C4 C3 114.4(3) no

loop_
_geom_bond_atom_site_label_1
_geom_bond_atom_site_label_2
_geom_bond_site_symmetry_2
_geom_bond_distance
_geom_bond_publ_flag
O1 C1 . 1.260(3) yes
O2 C1 . 1.270(3) yes
O3 C4 . 1.205(4) yes
O4 C4 . 1.293(4) yes
C1 C2 . 1.460(4) yes
C2 C3 . 1.323(4) yes
C3 C5 . 1.493(5) yes
C3 C4 . 1.503(4) yes

loop_
_geom_contact_atom_site_label_1
_geom_contact_atom_site_label_2
_geom_contact_distance
_geom_contact_site_symmetry_2
_geom_contact_publ_flag
O1 O2 2.609(3) 2_666 yes
O3 O4 2.714(3) 2_565 yes
O1 C2 3.314(4) 2_656 yes

loop_
_geom_torsion_atom_site_label_1
_geom_torsion_atom_site_label_2
_geom_torsion_atom_site_label_3
_geom_torsion_atom_site_label_4
_geom_torsion
_geom_torsion_publ_flag
O1 C1 C2 C3 -173.8(3) yes
O2 C1 C2 C3 5.3(5) yes
C1 C2 C3 C5 179.5(3) no
C1 C2 C3 C4 -1.4(5) no
C2 C3 C4 O3 -98.3(4) yes
C5 C3 C4 O3 80.9(4) no
C2 C3 C4 O4 85.9(4) yes
C5 C3 C4 O4 -94.9(3) no

loop_
_cod_related_entry_id
_cod_related_entry_database
_cod_related_entry_code
1 ChemSpider 553689
